data_7228512
loop_
_publ_author_name
'Benniston, A. C.'
'Melnic, Silvia'
'Waddell, Paul G.'
'Sova, Sergiu'

_publ_section_title
;
 Evolution of Manganese-Calcium Cluster Structures based on Nitrogen and
 Oxygen Donor Ligands
;
_journal_name_full CrystEngComm
_journal_paper_doi 10.1039/C7CE00931C
_journal_year 2017
_chemical_formula_moiety 'C36 H36 Ca2 Cl0.8 Mn2 N9.2 O18.8, C3 H6 O'
_chemical_formula_sum 'C39 H42 Ca2 Cl0.8 Mn2 N9.2 O19.8'
_chemical_formula_weight 1174.82
_space_group_crystal_system triclinic
_space_group_IT_number 2
_space_group_name_Hall '-P 1'
_space_group_name_H-M_alt 'P -1'
_symmetry_space_group_name_Hall '-P 1'
_symmetry_space_group_name_H-M 'P -1'
_atom_sites_solution_hydrogens geom
_atom_sites_solution_primary direct
_audit_creation_date 2015-10-29
_audit_creation_method
;
Olex2 1.2
(compiled 2015.01.26 svn.r3151 for OlexSys, GUI svn.r4998)
;
_audit_update_record
;
2017-05-15 deposited with the CCDC.
2017-06-16 downloaded from the CCDC.
;
_cell_angle_alpha 61.595(6)
_cell_angle_beta 79.180(5)
_cell_angle_gamma 68.553(5)
_cell_formula_units_Z 1
_cell_length_a 10.5975(6)
_cell_length_b 11.4166(7)
_cell_length_c 11.7527(6)
_cell_measurement_reflns_used 5601
_cell_measurement_temperature 150.0(2)
_cell_measurement_theta_max 66.7430
_cell_measurement_theta_min 4.2390
_cell_volume 1163.97(14)
_computing_cell_refinement
;
CrysAlisPro, Agilent Technologies,
Version 1.171.36.32 (release 02-08-2013 CrysAlis171 .NET)
(compiled Aug  2 2013,16:46:58)
;
_computing_data_collection
;
CrysAlisPro, Agilent Technologies,
Version 1.171.36.32 (release 02-08-2013 CrysAlis171 .NET)
(compiled Aug  2 2013,16:46:58)
;
_computing_data_reduction
;
CrysAlisPro, Agilent Technologies,
Version 1.171.36.32 (release 02-08-2013 CrysAlis171 .NET)
(compiled Aug  2 2013,16:46:58)
;
_computing_molecular_graphics 'Olex2 (Dolomanov et al., 2009)'
_computing_publication_material 'Olex2 (Dolomanov et al., 2009)'
_computing_structure_refinement 'XL (Sheldrick, 2008)'
_computing_structure_solution 'XT (Sheldrick, 2015)'
_diffrn_ambient_temperature 150.0(2)
_diffrn_detector_area_resol_mean 10.3968
_diffrn_measured_fraction_theta_full 0.997
_diffrn_measured_fraction_theta_max 0.991
_diffrn_measurement_details
;
#__ type_ start__ end____ width___ exp.time_
  1 omega -124.00  -78.00   1.0000    4.0000
omega____ theta____ kappa____ phi______ frames
    -      -41.5905 -167.0000  147.0000 46

#__ type_ start__ end____ width___ exp.time_
  2 omega   16.00  112.00   1.0000    4.0000
omega____ theta____ kappa____ phi______ frames
    -       41.5905   38.0000 -180.0000 96

#__ type_ start__ end____ width___ exp.time_
  3 omega  -29.00   63.00   1.0000    4.0000
omega____ theta____ kappa____ phi______ frames
    -       41.5905  -38.0000    0.0000 92

#__ type_ start__ end____ width___ exp.time_
  4 omega   13.00   52.00   1.0000    4.0000
omega____ theta____ kappa____ phi______ frames
    -       41.5905 -125.0000  -90.0000 39

#__ type_ start__ end____ width___ exp.time_
  5 omega   18.00   71.00   1.0000   16.0000
omega____ theta____ kappa____ phi______ frames
    -       93.5000  -90.0000 -168.0853 53

#__ type_ start__ end____ width___ exp.time_
  6 omega   74.00  100.00   1.0000   16.0000
omega____ theta____ kappa____ phi______ frames
    -       93.5000  -90.0000 -168.0853 26

#__ type_ start__ end____ width___ exp.time_
  7 omega   84.00  121.00   1.0000   16.0000
omega____ theta____ kappa____ phi______ frames
    -       93.5000  -93.0000  145.1623 37

#__ type_ start__ end____ width___ exp.time_
  8 omega  115.00  176.00   1.0000   16.0000
omega____ theta____ kappa____ phi______ frames
    -       93.5000   15.0000   60.0000 61

#__ type_ start__ end____ width___ exp.time_
  9 omega   78.00  104.00   1.0000   16.0000
omega____ theta____ kappa____ phi______ frames
    -       93.5000  -92.0000 -110.6602 26

#__ type_ start__ end____ width___ exp.time_
 10 omega   58.00   83.00   1.0000   16.0000
omega____ theta____ kappa____ phi______ frames
    -       93.5000  -94.0000  120.0000 25

#__ type_ start__ end____ width___ exp.time_
 11 omega   26.00   61.00   1.0000   16.0000
omega____ theta____ kappa____ phi______ frames
    -       93.5000  -30.0000 -180.0000 35

#__ type_ start__ end____ width___ exp.time_
 12 omega  108.00  134.00   1.0000   16.0000
omega____ theta____ kappa____ phi______ frames
    -       93.5000   77.0000   90.0000 26

#__ type_ start__ end____ width___ exp.time_
 13 omega   34.00   75.00   1.0000   16.0000
omega____ theta____ kappa____ phi______ frames
    -       93.5000  -45.0000  -60.0000 41

#__ type_ start__ end____ width___ exp.time_
 14 omega   22.00   61.00   1.0000   16.0000
omega____ theta____ kappa____ phi______ frames
    -       93.5000  -30.0000  150.0000 39

#__ type_ start__ end____ width___ exp.time_
 15 omega   73.00  124.00   1.0000   16.0000
omega____ theta____ kappa____ phi______ frames
    -       93.5000  -61.0000  150.0000 51

#__ type_ start__ end____ width___ exp.time_
 16 omega   57.00   90.00   1.0000   16.0000
omega____ theta____ kappa____ phi______ frames
    -       93.5000   15.0000   60.0000 33

#__ type_ start__ end____ width___ exp.time_
 17 omega   19.00   67.00   1.0000   16.0000
omega____ theta____ kappa____ phi______ frames
    -       93.5000  -45.0000   30.0000 48

#__ type_ start__ end____ width___ exp.time_
 18 omega   73.00  158.00   1.0000   16.0000
omega____ theta____ kappa____ phi______ frames
    -       93.5000  125.0000  150.0000 85

#__ type_ start__ end____ width___ exp.time_
 19 omega   81.00  147.00   1.0000   16.0000
omega____ theta____ kappa____ phi______ frames
    -       93.5000   61.0000  120.0000 66

#__ type_ start__ end____ width___ exp.time_
 20 omega   10.00   41.00   1.0000   16.0000
omega____ theta____ kappa____ phi______ frames
    -       93.5000  -94.0000  120.0000 31

#__ type_ start__ end____ width___ exp.time_
 21 omega   14.00   74.00   1.0000   16.0000
omega____ theta____ kappa____ phi______ frames
    -       93.5000  -94.0000  -60.0000 60

#__ type_ start__ end____ width___ exp.time_
 22 omega   21.00   70.00   1.0000   16.0000
omega____ theta____ kappa____ phi______ frames
    -       93.5000 -125.0000 -150.0000 49

#__ type_ start__ end____ width___ exp.time_
 23 omega   55.00  132.00   1.0000   16.0000
omega____ theta____ kappa____ phi______ frames
    -       93.5000  -92.0000   52.2936 77

#__ type_ start__ end____ width___ exp.time_
 24 omega   64.00   89.00   1.0000   16.0000
omega____ theta____ kappa____ phi______ frames
    -       93.5000   77.0000   90.0000 25

#__ type_ start__ end____ width___ exp.time_
 25 omega   59.00  112.00   1.0000   16.0000
omega____ theta____ kappa____ phi______ frames
    -       93.5000  -92.0000  -47.4137 53

#__ type_ start__ end____ width___ exp.time_
 26 omega  144.00  172.00   1.0000   16.0000
omega____ theta____ kappa____ phi______ frames
    -       93.5000   77.0000   90.0000 28

#__ type_ start__ end____ width___ exp.time_
 27 omega   54.00   80.00   1.0000   16.0000
omega____ theta____ kappa____ phi______ frames
    -       93.5000  -94.0000    0.0000 26

#__ type_ start__ end____ width___ exp.time_
 28 omega    9.00   43.00   1.0000   16.0000
omega____ theta____ kappa____ phi______ frames
    -       93.5000  -92.0000  -47.4137 34

#__ type_ start__ end____ width___ exp.time_
 29 omega  -34.00   68.00   1.0000    4.0000
omega____ theta____ kappa____ phi______ frames
    -       41.5905  -38.0000   90.0000 102

#__ type_ start__ end____ width___ exp.time_
 30 omega    8.00  120.00   1.0000    4.0000
omega____ theta____ kappa____ phi______ frames
    -       41.5905   77.0000 -150.0000 112

#__ type_ start__ end____ width___ exp.time_
 31 omega   12.00  116.00   1.0000    4.0000
omega____ theta____ kappa____ phi______ frames
    -       41.5905   57.0000  -30.0000 104

#__ type_ start__ end____ width___ exp.time_
 32 omega   12.00  116.00   1.0000    4.0000
omega____ theta____ kappa____ phi______ frames
    -       41.5905   57.0000   60.0000 104

#__ type_ start__ end____ width___ exp.time_
 33 omega   63.00  171.00   1.0000   16.0000
omega____ theta____ kappa____ phi______ frames
    -       93.5000   30.0000 -150.0000 108

#__ type_ start__ end____ width___ exp.time_
 34 omega   63.00  168.00   1.0000   16.0000
omega____ theta____ kappa____ phi______ frames
    -       93.5000   61.0000  -30.0000 105

#__ type_ start__ end____ width___ exp.time_
 35 omega   63.00  168.00   1.0000   16.0000
omega____ theta____ kappa____ phi______ frames
    -       93.5000   61.0000  -90.0000 105

#__ type_ start__ end____ width___ exp.time_
 36 omega   63.00  168.00   1.0000   16.0000
omega____ theta____ kappa____ phi______ frames
    -       93.5000   61.0000   90.0000 105

#__ type_ start__ end____ width___ exp.time_
 37 omega   63.00  168.00   1.0000   16.0000
omega____ theta____ kappa____ phi______ frames
    -       93.5000   61.0000   30.0000 105
;
_diffrn_measurement_device_type 'Xcalibur, Atlas, Gemini ultra'
_diffrn_measurement_method '\w scans'
_diffrn_orient_matrix_UB_11 -0.0340105000
_diffrn_orient_matrix_UB_12 0.1230069000
_diffrn_orient_matrix_UB_13 -0.1362529000
_diffrn_orient_matrix_UB_21 -0.1271532000
_diffrn_orient_matrix_UB_22 0.0777159000
_diffrn_orient_matrix_UB_23 0.0554258000
_diffrn_orient_matrix_UB_31 0.0841200000
_diffrn_orient_matrix_UB_32 0.0710382000
_diffrn_orient_matrix_UB_33 0.0240304000
_diffrn_radiation_monochromator mirror
_diffrn_radiation_type CuK\a
_diffrn_radiation_wavelength 1.54184
_diffrn_reflns_av_R_equivalents 0.0520
_diffrn_reflns_av_unetI/netI 0.0408
_diffrn_reflns_Laue_measured_fraction_full 0.997
_diffrn_reflns_Laue_measured_fraction_max 0.991
_diffrn_reflns_limit_h_max 12
_diffrn_reflns_limit_h_min -12
_diffrn_reflns_limit_k_max 13
_diffrn_reflns_limit_k_min -13
_diffrn_reflns_limit_l_max 13
_diffrn_reflns_limit_l_min -13
_diffrn_reflns_number 16519
_diffrn_reflns_point_group_measured_fraction_full 0.997
_diffrn_reflns_point_group_measured_fraction_max 0.991
_diffrn_reflns_theta_full 66.500
_diffrn_reflns_theta_max 67.007
_diffrn_reflns_theta_min 4.277
_diffrn_source 'Enhance Ultra (Cu) X-ray Source'
_exptl_absorpt_coefficient_mu 7.555
_exptl_absorpt_correction_T_max 0.753
_exptl_absorpt_correction_T_min 0.470
_exptl_absorpt_correction_type analytical
_exptl_absorpt_process_details
;
CrysAlisPro, Agilent Technologies,
Version 1.171.36.32 (release 02-08-2013 CrysAlis171 .NET)
(compiled Aug  2 2013,16:46:58)
Analytical numeric absorption correction using a multifaceted crystal
            model based on expressions derived by R.C. Clark & J.S. Reid.
(Clark, R. C. & Reid, J. S. (1995). Acta Cryst. A51, 887-897)
;
_exptl_crystal_colour pink
_exptl_crystal_colour_primary pink
_exptl_crystal_density_diffrn 1.676
_exptl_crystal_description plate
_exptl_crystal_F_000 602
_exptl_crystal_size_max 0.17
_exptl_crystal_size_mid 0.12
_exptl_crystal_size_min 0.04
_refine_diff_density_max 0.919
_refine_diff_density_min -0.543
_refine_diff_density_rms 0.076
_refine_ls_extinction_method none
_refine_ls_goodness_of_fit_ref 1.044
_refine_ls_hydrogen_treatment constr
_refine_ls_matrix_type full
_refine_ls_number_parameters 354
_refine_ls_number_reflns 4106
_refine_ls_number_restraints 412
_refine_ls_restrained_S_all 1.020
_refine_ls_R_factor_all 0.0549
_refine_ls_R_factor_gt 0.0459
_refine_ls_shift/su_max 0.000
_refine_ls_shift/su_mean 0.000
_refine_ls_structure_factor_coef Fsqd
_refine_ls_weighting_details 'w=1/[\s^2^(Fo^2^)+(0.0667P)^2^+0.7964P] where P=(Fo^2^+2Fc^2^)/3'
_refine_ls_weighting_scheme calc
_refine_ls_wR_factor_gt 0.1149
_refine_ls_wR_factor_ref 0.1221
_reflns_Friedel_coverage 0.000
_reflns_number_gt 3524
_reflns_number_total 4106
_reflns_threshold_expression 'I > 2\s(I)'
_cod_data_source_file c7ce00931c1.cif
_cod_data_source_block acb150020_fa
_cod_original_cell_volume 1163.96(13)
_cod_original_formula_sum 'C39 H42 Ca2 Cl0.80 Mn2 N9.20 O19.80'
_cod_database_code 7228512
_shelxl_version_number 2014/6
_chemical_oxdiff_formula 'C39 H42 Ca2 Cl1 Mn2 N9 O20'
_shelx_space_group_comment
;
The symmetry employed for this shelxl refinement is uniquely defined
by the following loop, which should always be used as a source of
symmetry information in preference to the above space-group names.
They are only intended as comments.
;
_reflns_odcompleteness_completeness 99.61
_reflns_odcompleteness_iscentric 1
_reflns_odcompleteness_theta 66.49
_olex2_refinement_description
;
1. Fixed Uiso
 At 1.2 times of:
  All C(H) groups, All C(H,H) groups
 At 1.5 times of:
  All C(H,H,H) groups
2. Restrained distances
 O9-N5 \\sim O8-N5 \\sim O7-N5
 with sigma of 0.02
 Cl1-O11 \\sim Cl1-O12 \\sim Cl1-O13 \\sim Cl1-O10
 with sigma of 0.02
 C21-C20 \\sim C19-C20
 with sigma of 0.02
 O7-O8 \\sim O7-O9 \\sim O8-O9
 with sigma of 0.02
 O10-O11 \\sim O10-O12 \\sim O10-O13 \\sim O11-O12 \\sim O11-O13 \\sim O12-O13
 with sigma of 0.02
3. Uiso/Uaniso restraints and constraints
Uanis(O12) = Uanis(O13)
Uanis(O10) = Uanis(O7)
Uanis(O8) = Uanis(O11)
Uanis(N5) = Uanis(Cl1)
Uanis(O9) = Uanis(O12)
Uanis(C19) = Uanis(C21)
4. Rigid body (RIGU) restrains
 All non-hydrogen atoms
 with sigma for 1-2 distances of 0.004 and sigma for 1-3 distances of 0.004
5. Others
 Fixed Sof: Cl1(0.40184) O10(0.40184) O11(0.40184) O12(0.40184) O13(0.40184)
 O7(0.59816) O8(0.59816) O9(0.59816) N5(0.59816) O14(0.5) C19(0.5) H19A(0.5)
 H19B(0.5) H19C(0.5) C20(0.5) C21(0.5) H21A(0.5) H21B(0.5) H21C(0.5)
6.a Secondary CH2 refined with riding coordinates:
 C6(H6A,H6B), C12(H12A,H12B), C18(H18A,H18B)
6.b Aromatic/amide H refined with riding coordinates:
 C2(H2), C3(H3), C4(H4), C5(H5), C8(H8), C9(H9), C10(H10), C11(H11), C14(H14),
 C15(H15), C16(H16), C17(H17)
6.c Idealised Me refined as rotating group:
 C19(H19A,H19B,H19C), C21(H21A,H21B,H21C)
;
_olex2_submission_special_instructions 'No special instructions were received'

loop_
_space_group_symop_operation_xyz
'x, y, z'
'-x, -y, -z'

loop_
_atom_site_label
_atom_site_type_symbol
_atom_site_fract_x
_atom_site_fract_y
_atom_site_fract_z
_atom_site_U_iso_or_equiv
_atom_site_adp_type
_atom_site_occupancy
_atom_site_site_symmetry_order
_atom_site_calc_flag
_atom_site_refinement_flags_posn
_atom_site_refinement_flags_adp
_atom_site_refinement_flags_occupancy
_atom_site_disorder_assembly
_atom_site_disorder_group
Mn1 Mn 0.59596(4) 0.33918(5) 0.54227(5) 0.02461(16) Uani 1 1 d . U . . .
Ca1 Ca 0.72008(6) 0.57076(7) 0.57318(6) 0.03058(18) Uani 1 1 d . U . . .
O1 O 0.4482(2) 0.2730(2) 0.5895(2) 0.0296(5) Uani 1 1 d . U . . .
O2 O 0.7497(2) 0.3970(2) 0.5044(2) 0.0295(5) Uani 1 1 d . U . . .
O3 O 0.4913(2) 0.4908(2) 0.3885(2) 0.0272(5) Uani 1 1 d . U . . .
O4 O 0.8198(2) 0.6620(3) 0.6788(3) 0.0507(7) Uani 1 1 d . U . . .
O5 O 0.6118(3) 0.7747(3) 0.6230(3) 0.0480(7) Uani 1 1 d . U . . .
O6 O 0.7057(3) 0.8304(4) 0.7299(4) 0.0676(9) Uani 1 1 d . U . . .
N1 N 0.6583(3) 0.1809(3) 0.7235(3) 0.0290(6) Uani 1 1 d . U . . .
N2 N 0.7301(3) 0.2029(3) 0.4524(3) 0.0303(6) Uani 1 1 d . U . . .
N3 N 0.3452(3) 0.5626(3) 0.1883(3) 0.0357(6) Uani 1 1 d . U . . .
N4 N 0.7123(3) 0.7575(3) 0.6778(3) 0.0400(7) Uani 1 1 d . U . . .
C1 C 0.5803(3) 0.0958(3) 0.7761(3) 0.0312(7) Uani 1 1 d . U . . .
C2 C 0.6125(4) -0.0221(4) 0.8948(3) 0.0395(8) Uani 1 1 d . U . . .
H2 H 0.5579 -0.0819 0.9309 0.047 Uiso 1 1 calc R . . . .
C3 C 0.7232(4) -0.0514(4) 0.9590(4) 0.0456(9) Uani 1 1 d . U . . .
H3 H 0.7463 -0.1323 1.0398 0.055 Uiso 1 1 calc R . . . .
C4 C 0.8021(4) 0.0372(4) 0.9060(4) 0.0436(9) Uani 1 1 d . U . . .
H4 H 0.8781 0.0193 0.9507 0.052 Uiso 1 1 calc R . . . .
C5 C 0.7676(3) 0.1514(4) 0.7872(3) 0.0337(7) Uani 1 1 d . U . . .
H5 H 0.8223 0.2111 0.7491 0.040 Uiso 1 1 calc R . . . .
C6 C 0.4627(3) 0.1392(3) 0.6956(3) 0.0339(7) Uani 1 1 d . U . . .
H6A H 0.4769 0.0692 0.6636 0.041 Uiso 1 1 calc R . . . .
H6B H 0.3787 0.1423 0.7494 0.041 Uiso 1 1 calc R . . . .
C7 C 0.8487(3) 0.2277(4) 0.4161(3) 0.0323(7) Uani 1 1 d . U . . .
C8 C 0.9499(4) 0.1554(4) 0.3570(4) 0.0408(8) Uani 1 1 d . U . . .
H8 H 1.0335 0.1744 0.3308 0.049 Uiso 1 1 calc R . . . .
C9 C 0.9261(4) 0.0554(4) 0.3372(4) 0.0447(9) Uani 1 1 d . U . . .
H9 H 0.9938 0.0046 0.2970 0.054 Uiso 1 1 calc R . . . .
C10 C 0.8042(4) 0.0294(4) 0.3757(4) 0.0418(8) Uani 1 1 d . U . . .
H10 H 0.7866 -0.0391 0.3626 0.050 Uiso 1 1 calc R . . . .
C11 C 0.7086(4) 0.1044(4) 0.4333(3) 0.0368(8) Uani 1 1 d . U . . .
H11 H 0.6246 0.0864 0.4607 0.044 Uiso 1 1 calc R . . . .
C12 C 0.8642(3) 0.3391(4) 0.4415(4) 0.0397(8) Uani 1 1 d . U . . .
H12A H 0.9448 0.2978 0.4955 0.048 Uiso 1 1 calc R . . . .
H12B H 0.8802 0.4153 0.3582 0.048 Uiso 1 1 calc R . . . .
C13 C 0.4652(3) 0.5853(3) 0.1572(3) 0.0326(7) Uani 1 1 d . U . . .
C14 C 0.5068(4) 0.6536(4) 0.0301(3) 0.0380(8) Uani 1 1 d . U . . .
H14 H 0.5935 0.6660 0.0122 0.046 Uiso 1 1 calc R . . . .
C15 C 0.4223(4) 0.7033(4) -0.0700(4) 0.0454(9) Uani 1 1 d . U . . .
H15 H 0.4488 0.7504 -0.1575 0.054 Uiso 1 1 calc R . . . .
C16 C 0.2967(4) 0.6820(4) -0.0382(4) 0.0498(9) Uani 1 1 d . U . . .
H16 H 0.2348 0.7158 -0.1042 0.060 Uiso 1 1 calc R . . . .
C17 C 0.2631(4) 0.6120(4) 0.0890(4) 0.0450(9) Uani 1 1 d . U . . .
H17 H 0.1774 0.5973 0.1088 0.054 Uiso 1 1 calc R . . . .
C18 C 0.5595(3) 0.5283(4) 0.2660(3) 0.0324(7) Uani 1 1 d . U . . .
H18A H 0.6339 0.4445 0.2668 0.039 Uiso 1 1 calc R . . . .
H18B H 0.6002 0.6000 0.2510 0.039 Uiso 1 1 calc R . . . .
Cl1 Cl 0.9257(4) 0.6983(6) 0.2917(4) 0.0366(8) Uani 0.4018 1 d D U P A 1
O10 O 0.8533(14) 0.7012(17) 0.4085(12) 0.0526(17) Uani 0.4018 1 d D U P A 1
O11 O 1.0618(14) 0.609(2) 0.324(2) 0.0559(19) Uani 0.4018 1 d D U P A 1
O12 O 0.9277(15) 0.8407(10) 0.2085(13) 0.0608(12) Uani 0.4018 1 d D U P A 1
O13 O 0.8595(8) 0.6533(8) 0.2354(7) 0.0608(12) Uani 0.4018 1 d D U P A 1
O7 O 0.8379(9) 0.6913(11) 0.3778(8) 0.0526(17) Uani 0.5982 1 d D U P A 2
O8 O 1.0518(10) 0.5928(13) 0.3514(13) 0.0559(19) Uani 0.5982 1 d D U P A 2
O9 O 0.9458(10) 0.8000(7) 0.2082(9) 0.0608(12) Uani 0.5982 1 d D U P A 2
N5 N 0.9448(11) 0.6904(14) 0.3119(11) 0.0366(8) Uani 0.5982 1 d D U P A 2
O14 O 0.8488(8) 0.4940(11) 0.1033(8) 0.105(3) Uani 0.5 1 d . U P B -1
C19 C 0.945(4) 0.6422(18) -0.031(4) 0.108(4) Uani 0.5 1 d D U P B -1
H19A H 0.8549 0.7052 -0.0654 0.162 Uiso 0.5 1 calc GR . P B -1
H19B H 1.0109 0.6495 -0.1034 0.162 Uiso 0.5 1 calc GR . P B -1
H19C H 0.9716 0.6690 0.0262 0.162 Uiso 0.5 1 calc GR . P B -1
C20 C 0.9432(9) 0.5067(11) 0.0360(8) 0.065(2) Uani 0.5 1 d D U P B -1
C21 C 1.029(4) 0.3767(18) 0.050(4) 0.108(4) Uani 0.5 1 d D U P B -1
H21A H 1.0774 0.3861 -0.0324 0.162 Uiso 0.5 1 calc GR . P B -1
H21B H 0.9761 0.3133 0.0737 0.162 Uiso 0.5 1 calc GR . P B -1
H21C H 1.0945 0.3383 0.1174 0.162 Uiso 0.5 1 calc GR . P B -1

loop_
_atom_site_aniso_label
_atom_site_aniso_U_11
_atom_site_aniso_U_22
_atom_site_aniso_U_33
_atom_site_aniso_U_23
_atom_site_aniso_U_13
_atom_site_aniso_U_12
Mn1 0.0216(3) 0.0236(3) 0.0303(3) -0.0136(2) 0.00091(18) -0.00743(19)
Ca1 0.0269(3) 0.0298(3) 0.0405(4) -0.0195(3) -0.0007(3) -0.0094(3)
O1 0.0269(11) 0.0270(11) 0.0353(12) -0.0127(9) -0.0005(9) -0.0107(9)
O2 0.0249(10) 0.0305(11) 0.0367(12) -0.0178(10) 0.0036(9) -0.0105(9)
O3 0.0269(10) 0.0277(11) 0.0292(11) -0.0150(9) 0.0010(8) -0.0086(8)
O4 0.0317(13) 0.0568(16) 0.0813(19) -0.0476(15) -0.0025(12) -0.0088(12)
O5 0.0364(13) 0.0515(16) 0.0667(17) -0.0377(14) -0.0110(12) -0.0046(11)
O6 0.0625(19) 0.068(2) 0.101(2) -0.067(2) -0.0140(17) -0.0048(15)
N1 0.0256(12) 0.0261(13) 0.0347(13) -0.0156(11) 0.0010(10) -0.0055(10)
N2 0.0263(13) 0.0304(14) 0.0362(14) -0.0182(12) -0.0003(10) -0.0067(10)
N3 0.0354(15) 0.0376(15) 0.0370(15) -0.0190(13) -0.0028(11) -0.0103(12)
N4 0.0330(15) 0.0417(16) 0.0539(18) -0.0291(15) -0.0007(13) -0.0103(12)
C1 0.0315(16) 0.0281(15) 0.0352(16) -0.0174(13) 0.0062(12) -0.0096(12)
C2 0.0398(18) 0.0322(17) 0.0391(17) -0.0128(14) 0.0051(14) -0.0105(14)
C3 0.043(2) 0.0383(19) 0.0376(19) -0.0110(15) -0.0027(15) -0.0011(15)
C4 0.0323(17) 0.046(2) 0.0435(19) -0.0197(16) -0.0045(14) -0.0007(15)
C5 0.0260(15) 0.0340(17) 0.0408(17) -0.0195(14) -0.0027(13) -0.0042(13)
C6 0.0312(16) 0.0296(16) 0.0419(18) -0.0154(14) 0.0005(13) -0.0121(13)
C7 0.0241(15) 0.0374(17) 0.0339(16) -0.0179(14) -0.0014(12) -0.0050(13)
C8 0.0289(16) 0.051(2) 0.045(2) -0.0287(17) 0.0036(14) -0.0069(15)
C9 0.0390(19) 0.046(2) 0.049(2) -0.0322(18) -0.0001(15) 0.0012(15)
C10 0.047(2) 0.0364(18) 0.046(2) -0.0245(16) -0.0028(16) -0.0074(15)
C11 0.0355(17) 0.0332(17) 0.0463(19) -0.0216(15) -0.0004(14) -0.0109(14)
C12 0.0268(16) 0.050(2) 0.054(2) -0.0330(18) 0.0068(15) -0.0145(15)
C13 0.0333(16) 0.0275(16) 0.0387(16) -0.0191(14) 0.0018(13) -0.0066(13)
C14 0.0420(19) 0.0325(17) 0.0366(17) -0.0136(14) 0.0028(14) -0.0130(15)
C15 0.054(2) 0.043(2) 0.0375(18) -0.0164(16) 0.0008(16) -0.0163(17)
C16 0.050(2) 0.053(2) 0.043(2) -0.0188(18) -0.0094(16) -0.0129(18)
C17 0.0389(19) 0.053(2) 0.0459(19) -0.0233(17) -0.0047(15) -0.0144(17)
C18 0.0288(16) 0.0337(17) 0.0359(16) -0.0187(14) 0.0034(13) -0.0088(13)
Cl1 0.0348(14) 0.0361(10) 0.0397(16) -0.0161(11) -0.0012(11) -0.0129(10)
O10 0.031(2) 0.056(2) 0.066(3) -0.025(2) 0.014(3) -0.0199(16)
O11 0.0370(18) 0.053(3) 0.072(5) -0.029(3) -0.013(2) 0.0007(18)
O12 0.067(3) 0.051(3) 0.0547(16) -0.008(2) -0.0054(16) -0.027(3)
O13 0.067(3) 0.051(3) 0.0547(16) -0.008(2) -0.0054(16) -0.027(3)
O7 0.031(2) 0.056(2) 0.066(3) -0.025(2) 0.014(3) -0.0199(16)
O8 0.0370(18) 0.053(3) 0.072(5) -0.029(3) -0.013(2) 0.0007(18)
O9 0.067(3) 0.051(3) 0.0547(16) -0.008(2) -0.0054(16) -0.027(3)
N5 0.0348(14) 0.0361(10) 0.0397(16) -0.0161(11) -0.0012(11) -0.0129(10)
O14 0.066(4) 0.140(7) 0.085(5) -0.038(5) 0.014(4) -0.030(5)
C19 0.079(9) 0.104(5) 0.109(8) -0.034(4) -0.004(6) -0.013(5)
C20 0.044(4) 0.088(5) 0.042(4) -0.016(4) -0.008(3) -0.014(4)
C21 0.079(9) 0.104(5) 0.109(8) -0.034(4) -0.004(6) -0.013(5)

loop_
_atom_type_symbol
_atom_type_description
_atom_type_scat_dispersion_real
_atom_type_scat_dispersion_imag
_atom_type_scat_source
C C 0.0181 0.0091 'International Tables Vol C Tables 4.2.6.8 and 6.1.1.4'
H H 0.0000 0.0000 'International Tables Vol C Tables 4.2.6.8 and 6.1.1.4'
Ca Ca 0.3641 1.2855 'International Tables Vol C Tables 4.2.6.8 and 6.1.1.4'
Cl Cl 0.3639 0.7018 'International Tables Vol C Tables 4.2.6.8 and 6.1.1.4'
Mn Mn -0.5299 2.8052 'International Tables Vol C Tables 4.2.6.8 and 6.1.1.4'
N N 0.0311 0.0180 'International Tables Vol C Tables 4.2.6.8 and 6.1.1.4'
O O 0.0492 0.0322 'International Tables Vol C Tables 4.2.6.8 and 6.1.1.4'

loop_
_exptl_crystal_face_index_h
_exptl_crystal_face_index_k
_exptl_crystal_face_index_l
_exptl_crystal_face_perp_dist
_exptl_oxdiff_crystal_face_indexfrac_h
_exptl_oxdiff_crystal_face_indexfrac_k
_exptl_oxdiff_crystal_face_indexfrac_l
_exptl_oxdiff_crystal_face_x
_exptl_oxdiff_crystal_face_y
_exptl_oxdiff_crystal_face_z
-2 0 -1 0.0609 -1.9998 0.0001 -1.0002 0.2043 0.1988 -0.1923
-1 1 2 0.0418 -0.9999 1.0001 1.9999 -0.1155 0.3157 0.0350
-1 -1 0 0.0743 -1.0000 -0.9999 0.0000 -0.0890 0.0494 -0.1552
0 0 1 0.0166 -0.0000 0.0000 1.0000 -0.1363 0.0554 0.0240
0 0 -1 0.0236 0.0000 -0.0000 -1.0000 0.1363 -0.0554 -0.0240
0 -2 -1 0.0546 -0.0002 -2.0000 -0.9998 -0.1098 -0.2108 -0.1661
0 2 1 0.0666 0.0002 2.0000 0.9998 0.1098 0.2108 0.1661
2 0 1 0.0309 1.9998 -0.0001 1.0002 -0.2043 -0.1988 0.1923
1 1 0 0.0743 1.0000 0.9999 -0.0000 0.0890 -0.0494 0.1552

loop_
_geom_angle_atom_site_label_1
_geom_angle_atom_site_label_2
_geom_angle_atom_site_label_3
_geom_angle
_geom_angle_site_symmetry_1
_geom_angle_site_symmetry_3
Mn1 Mn1 Ca1 61.351(18) 2_666 .
Mn1 Mn1 Ca1 63.654(19) 2_666 2_666
Ca1 Mn1 Ca1 125.005(17) 2_666 .
O1 Mn1 Mn1 92.63(7) . 2_666
O1 Mn1 Ca1 141.27(7) . .
O1 Mn1 Ca1 41.08(7) . 2_666
O1 Mn1 O2 176.47(10) . .
O1 Mn1 O3 97.30(9) . 2_666
O1 Mn1 O3 85.88(9) . .
O1 Mn1 N1 81.52(10) . .
O1 Mn1 N2 99.88(10) . .
O2 Mn1 Mn1 89.75(7) . 2_666
O2 Mn1 Ca1 38.72(7) . .
O2 Mn1 Ca1 142.44(7) . 2_666
O2 Mn1 O3 97.64(9) . .
O2 Mn1 O3 83.06(8) . 2_666
O2 Mn1 N1 94.95(10) . .
O2 Mn1 N2 79.91(10) . .
O3 Mn1 Mn1 44.19(6) . 2_666
O3 Mn1 Mn1 36.98(5) 2_666 2_666
O3 Mn1 Ca1 44.46(5) 2_666 .
O3 Mn1 Ca1 89.04(6) 2_666 2_666
O3 Mn1 Ca1 92.27(7) . .
O3 Mn1 Ca1 44.80(6) . 2_666
O3 Mn1 O3 81.18(9) . 2_666
O3 Mn1 N1 165.73(10) . .
O3 Mn1 N2 98.23(9) . .
N1 Mn1 Mn1 129.50(8) . 2_666
N1 Mn1 Ca1 122.26(8) . 2_666
N1 Mn1 Ca1 93.37(8) . .
N1 Mn1 O3 93.75(9) . 2_666
N1 Mn1 N2 90.56(10) . .
N2 Mn1 Mn1 139.53(7) . 2_666
N2 Mn1 Ca1 102.76(7) . 2_666
N2 Mn1 Ca1 118.62(7) . .
N2 Mn1 O3 162.73(9) . 2_666
O1 Ca1 Mn1 30.77(5) 2_666 2_666
O1 Ca1 O3 64.62(7) 2_666 2_666
O1 Ca1 O4 120.91(9) 2_666 .
O1 Ca1 O5 76.29(8) 2_666 .
O1 Ca1 N3 121.56(8) 2_666 2_666
O1 Ca1 N4 99.32(8) 2_666 .
O1 Ca1 O11 159.3(5) 2_666 2_766
O1 Ca1 O7 73.4(2) 2_666 .
O1 Ca1 O8 153.3(3) 2_666 2_766
O2 Ca1 Mn1 76.89(5) . 2_666
O2 Ca1 O1 87.77(8) . 2_666
O2 Ca1 O3 69.39(7) . 2_666
O2 Ca1 O4 147.84(8) . .
O2 Ca1 O5 161.07(8) . .
O2 Ca1 N3 98.69(9) . 2_666
O2 Ca1 N4 172.87(8) . .
O2 Ca1 O10 98.8(3) . .
O2 Ca1 O11 77.5(5) . 2_766
O2 Ca1 O7 89.2(2) . .
O2 Ca1 O8 76.7(4) . 2_766
O3 Ca1 Mn1 33.86(5) 2_666 2_666
O3 Ca1 O4 133.54(8) 2_666 .
O3 Ca1 N3 64.02(8) 2_666 2_666
O3 Ca1 N4 114.29(8) 2_666 .
O3 Ca1 O11 121.6(5) 2_666 2_766
O4 Ca1 Mn1 135.17(6) . 2_666
O4 Ca1 N3 79.32(10) . 2_666
O4 Ca1 N4 25.53(8) . .
O5 Ca1 Mn1 84.21(6) . 2_666
O5 Ca1 O3 94.22(8) . 2_666
O5 Ca1 O4 50.99(8) . .
O5 Ca1 N3 81.54(10) . 2_666
O5 Ca1 N4 25.50(8) . .
O5 Ca1 O11 120.4(5) . 2_766
N3 Ca1 Mn1 94.38(7) 2_666 2_666
N3 Ca1 N4 78.29(9) 2_666 .
N4 Ca1 Mn1 109.64(6) . 2_666
O10 Ca1 Mn1 110.6(4) . 2_666
O10 Ca1 O1 80.6(4) . 2_666
O10 Ca1 O3 143.2(3) . 2_666
O10 Ca1 O4 74.3(3) . .
O10 Ca1 O5 88.7(3) . .
O10 Ca1 N3 152.1(3) . 2_666
O10 Ca1 N4 81.7(3) . .
O10 Ca1 O11 87.2(5) . 2_766
O11 Ca1 Mn1 150.7(5) 2_766 2_666
O11 Ca1 O4 70.8(5) 2_766 .
O11 Ca1 N3 75.7(5) 2_766 2_666
O11 Ca1 N4 95.4(5) 2_766 .
O7 Ca1 Mn1 102.0(2) . 2_666
O7 Ca1 O3 132.91(19) . 2_666
O7 Ca1 O4 86.03(18) . .
O7 Ca1 O5 95.9(2) . .
O7 Ca1 N3 163.1(2) . 2_666
O7 Ca1 N4 92.1(2) . .
O7 Ca1 O8 84.6(3) . 2_766
O8 Ca1 Mn1 152.7(4) 2_766 2_666
O8 Ca1 O3 126.8(3) 2_766 2_666
O8 Ca1 O4 71.2(4) 2_766 .
O8 Ca1 O5 121.9(4) 2_766 .
O8 Ca1 N3 82.7(3) 2_766 2_666
O8 Ca1 N4 96.4(4) 2_766 .
Mn1 O1 Ca1 108.15(10) . 2_666
C6 O1 Mn1 118.00(18) . .
C6 O1 Ca1 133.07(18) . 2_666
Mn1 O2 Ca1 111.71(9) . .
C12 O2 Mn1 120.5(2) . .
C12 O2 Ca1 127.74(19) . .
Mn1 O3 Mn1 98.82(9) . 2_666
Mn1 O3 Ca1 95.62(7) 2_666 2_666
Mn1 O3 Ca1 101.34(9) . 2_666
C18 O3 Mn1 118.25(17) . .
C18 O3 Mn1 116.44(18) . 2_666
C18 O3 Ca1 121.80(18) . 2_666
N4 O4 Ca1 95.0(2) . .
N4 O5 Ca1 95.99(19) . .
C1 N1 Mn1 112.5(2) . .
C5 N1 Mn1 127.7(2) . .
C5 N1 C1 119.7(3) . .
C7 N2 Mn1 110.5(2) . .
C7 N2 C11 119.5(3) . .
C11 N2 Mn1 130.0(2) . .
C13 N3 Ca1 120.4(2) . 2_666
C13 N3 C17 116.7(3) . .
C17 N3 Ca1 122.9(2) . 2_666
O4 N4 Ca1 59.44(17) . .
O4 N4 O5 117.8(3) . .
O5 N4 Ca1 58.51(17) . .
O6 N4 Ca1 175.6(3) . .
O6 N4 O4 120.9(3) . .
O6 N4 O5 121.3(3) . .
N1 C1 C2 120.6(3) . .
N1 C1 C6 114.6(3) . .
C2 C1 C6 124.9(3) . .
C1 C2 H2 120.2 . .
C3 C2 C1 119.5(3) . .
C3 C2 H2 120.2 . .
C2 C3 H3 120.0 . .
C2 C3 C4 120.0(3) . .
C4 C3 H3 120.0 . .
C3 C4 H4 120.8 . .
C5 C4 C3 118.4(4) . .
C5 C4 H4 120.8 . .
N1 C5 C4 121.9(3) . .
N1 C5 H5 119.1 . .
C4 C5 H5 119.1 . .
O1 C6 C1 110.5(3) . .
O1 C6 H6A 109.6 . .
O1 C6 H6B 109.6 . .
C1 C6 H6A 109.6 . .
C1 C6 H6B 109.6 . .
H6A C6 H6B 108.1 . .
N2 C7 C8 121.3(3) . .
N2 C7 C12 116.0(3) . .
C8 C7 C12 122.7(3) . .
C7 C8 H8 120.7 . .
C9 C8 C7 118.5(3) . .
C9 C8 H8 120.7 . .
C8 C9 H9 120.1 . .
C10 C9 C8 119.9(3) . .
C10 C9 H9 120.1 . .
C9 C10 H10 120.7 . .
C11 C10 C9 118.7(4) . .
C11 C10 H10 120.7 . .
N2 C11 C10 122.1(3) . .
N2 C11 H11 119.0 . .
C10 C11 H11 119.0 . .
O2 C12 C7 113.1(3) . .
O2 C12 H12A 109.0 . .
O2 C12 H12B 109.0 . .
C7 C12 H12A 109.0 . .
C7 C12 H12B 109.0 . .
H12A C12 H12B 107.8 . .
N3 C13 C14 122.7(3) . .
N3 C13 C18 117.6(3) . .
C14 C13 C18 119.7(3) . .
C13 C14 H14 120.0 . .
C15 C14 C13 119.9(3) . .
C15 C14 H14 120.0 . .
C14 C15 H15 121.2 . .
C14 C15 C16 117.6(4) . .
C16 C15 H15 121.2 . .
C15 C16 H16 120.3 . .
C17 C16 C15 119.4(4) . .
C17 C16 H16 120.3 . .
N3 C17 C16 123.6(4) . .
N3 C17 H17 118.2 . .
C16 C17 H17 118.2 . .
O3 C18 C13 112.0(3) . .
O3 C18 H18A 109.2 . .
O3 C18 H18B 109.2 . .
C13 C18 H18A 109.2 . .
C13 C18 H18B 109.2 . .
H18A C18 H18B 107.9 . .
O11 Cl1 O10 108.6(8) . .
O11 Cl1 O12 108.2(8) . .
O12 Cl1 O10 105.7(7) . .
O13 Cl1 O10 109.6(6) . .
O13 Cl1 O11 112.2(9) . .
O13 Cl1 O12 112.3(6) . .
Cl1 O10 Ca1 136.3(8) . .
Cl1 O11 Ca1 168.0(13) . 2_766
N5 O7 Ca1 148.4(8) . .
N5 O8 Ca1 170.2(12) . 2_766
O7 N5 O9 118.2(10) . .
O8 N5 O7 121.9(10) . .
O8 N5 O9 119.4(10) . .
H19A C19 H19B 109.5 . .
H19A C19 H19C 109.5 . .
H19B C19 H19C 109.5 . .
C20 C19 H19A 109.5 . .
C20 C19 H19B 109.5 . .
C20 C19 H19C 109.5 . .
O14 C20 C19 114.2(15) . .
O14 C20 C21 109.6(14) . .
C19 C20 C21 136(2) . .
C20 C21 H21A 109.5 . .
C20 C21 H21B 109.5 . .
C20 C21 H21C 109.5 . .
H21A C21 H21B 109.5 . .
H21A C21 H21C 109.5 . .
H21B C21 H21C 109.5 . .

loop_
_geom_bond_atom_site_label_1
_geom_bond_atom_site_label_2
_geom_bond_distance
_geom_bond_site_symmetry_2
Mn1 Mn1 3.2300(9) 2_666
Mn1 Ca1 3.4606(8) 2_666
Mn1 Ca1 3.5338(8) .
Mn1 O1 1.863(2) .
Mn1 O2 1.877(2) .
Mn1 O3 2.279(2) 2_666
Mn1 O3 1.966(2) .
Mn1 N1 2.057(3) .
Mn1 N2 2.222(3) .
Ca1 Mn1 3.4606(8) 2_666
Ca1 O1 2.393(2) 2_666
Ca1 O2 2.379(2) .
Ca1 O3 2.487(2) 2_666
Ca1 O4 2.504(3) .
Ca1 O5 2.484(3) .
Ca1 N3 2.576(3) 2_666
Ca1 N4 2.897(3) .
Ca1 O10 2.393(12) .
Ca1 O11 2.497(14) 2_766
Ca1 O7 2.428(8) .
Ca1 O8 2.459(10) 2_766
O1 Ca1 2.393(2) 2_666
O1 C6 1.414(4) .
O2 C12 1.414(4) .
O3 Mn1 2.279(2) 2_666
O3 Ca1 2.487(2) 2_666
O3 C18 1.423(4) .
O4 N4 1.253(4) .
O5 N4 1.254(4) .
O6 N4 1.224(4) .
N1 C1 1.354(4) .
N1 C5 1.347(4) .
N2 C7 1.336(4) .
N2 C11 1.346(5) .
N3 Ca1 2.576(3) 2_666
N3 C13 1.340(4) .
N3 C17 1.354(5) .
C1 C2 1.390(5) .
C1 C6 1.496(5) .
C2 H2 0.9500 .
C2 C3 1.365(6) .
C3 H3 0.9500 .
C3 C4 1.391(6) .
C4 H4 0.9500 .
C4 C5 1.376(5) .
C5 H5 0.9500 .
C6 H6A 0.9900 .
C6 H6B 0.9900 .
C7 C8 1.391(5) .
C7 C12 1.504(5) .
C8 H8 0.9500 .
C8 C9 1.381(6) .
C9 H9 0.9500 .
C9 C10 1.377(6) .
C10 H10 0.9500 .
C10 C11 1.370(5) .
C11 H11 0.9500 .
C12 H12A 0.9900 .
C12 H12B 0.9900 .
C13 C14 1.389(5) .
C13 C18 1.506(5) .
C14 H14 0.9500 .
C14 C15 1.377(5) .
C15 H15 0.9500 .
C15 C16 1.390(6) .
C16 H16 0.9500 .
C16 C17 1.368(6) .
C17 H17 0.9500 .
C18 H18A 0.9900 .
C18 H18B 0.9900 .
Cl1 O10 1.450(10) .
Cl1 O11 1.423(12) .
Cl1 O12 1.450(10) .
Cl1 O13 1.399(9) .
O11 Ca1 2.497(14) 2_766
O7 N5 1.246(11) .
O8 Ca1 2.459(10) 2_766
O8 N5 1.234(11) .
O9 N5 1.268(11) .
O14 C20 1.161(12) .
C19 H19A 0.9800 .
C19 H19B 0.9800 .
C19 H19C 0.9800 .
C19 C20 1.369(17) .
C20 C21 1.377(15) .
C21 H21A 0.9800 .
C21 H21B 0.9800 .
C21 H21C 0.9800 .

loop_
_geom_torsion_atom_site_label_1
_geom_torsion_atom_site_label_2
_geom_torsion_atom_site_label_3
_geom_torsion_atom_site_label_4
_geom_torsion
_geom_torsion_site_symmetry_1
_geom_torsion_site_symmetry_4
Mn1 Mn1 O1 Ca1 43.22(8) 2_666 2_666
Mn1 Mn1 O1 C6 -145.6(2) 2_666 .
Mn1 Mn1 O2 Ca1 40.44(9) 2_666 .
Mn1 Mn1 O2 C12 -139.1(2) 2_666 .
Mn1 O1 C6 C1 18.2(3) . .
Mn1 O2 C12 C7 -2.3(4) . .
Mn1 O3 C18 C13 -91.4(3) 2_666 .
Mn1 O3 C18 C13 151.1(2) . .
Mn1 N1 C1 C2 175.9(2) . .
Mn1 N1 C1 C6 -3.3(3) . .
Mn1 N1 C5 C4 -176.5(2) . .
Mn1 N2 C7 C8 -179.8(3) . .
Mn1 N2 C7 C12 -0.7(4) . .
Mn1 N2 C11 C10 -179.9(3) . .
Ca1 Mn1 O1 Ca1 88.00(12) . 2_666
Ca1 Mn1 O1 C6 171.2(3) 2_666 .
Ca1 Mn1 O1 C6 -100.8(2) . .
Ca1 Mn1 O2 Ca1 83.26(13) 2_666 .
Ca1 Mn1 O2 C12 -96.3(3) 2_666 .
Ca1 Mn1 O2 C12 -179.6(3) . .
Ca1 O1 C6 C1 -173.30(18) 2_666 .
Ca1 O2 C12 C7 178.2(2) . .
Ca1 O3 C18 C13 24.5(3) 2_666 .
Ca1 O4 N4 O5 -4.4(3) . .
Ca1 O4 N4 O6 174.8(3) . .
Ca1 O5 N4 O4 4.5(3) . .
Ca1 O5 N4 O6 -174.8(3) . .
Ca1 N3 C13 C14 178.4(2) 2_666 .
Ca1 N3 C13 C18 1.0(4) 2_666 .
Ca1 N3 C17 C16 -179.5(3) 2_666 .
Ca1 O7 N5 O8 -4(3) . .
Ca1 O7 N5 O9 -176.2(8) . .
O3 Mn1 O1 Ca1 -0.48(10) . 2_666
O3 Mn1 O1 Ca1 80.06(10) 2_666 2_666
O3 Mn1 O1 C6 170.7(2) . .
O3 Mn1 O1 C6 -108.7(2) 2_666 .
O3 Mn1 O2 Ca1 3.97(9) 2_666 .
O3 Mn1 O2 Ca1 84.06(11) . .
O3 Mn1 O2 C12 -95.5(2) . .
O3 Mn1 O2 C12 -175.6(3) 2_666 .
N1 Mn1 O1 Ca1 172.79(11) . 2_666
N1 Mn1 O1 C6 -16.0(2) . .
N1 Mn1 O2 Ca1 -89.21(11) . .
N1 Mn1 O2 C12 91.2(3) . .
N1 C1 C2 C3 0.5(5) . .
N1 C1 C6 O1 -8.5(4) . .
N2 Mn1 O1 Ca1 -98.13(10) . 2_666
N2 Mn1 O1 C6 73.1(2) . .
N2 Mn1 O2 Ca1 -178.89(12) . .
N2 Mn1 O2 C12 1.5(2) . .
N2 C7 C8 C9 -0.6(5) . .
N2 C7 C12 O2 1.8(5) . .
N3 C13 C14 C15 1.2(5) . .
N3 C13 C18 O3 -15.8(4) . .
C1 N1 C5 C4 -0.7(5) . .
C1 C2 C3 C4 0.5(5) . .
C2 C1 C6 O1 172.3(3) . .
C2 C3 C4 C5 -1.6(5) . .
C3 C4 C5 N1 1.7(5) . .
C5 N1 C1 C2 -0.4(5) . .
C5 N1 C1 C6 -179.6(3) . .
C6 C1 C2 C3 179.6(3) . .
C7 N2 C11 C10 -1.0(5) . .
C7 C8 C9 C10 0.0(6) . .
C8 C7 C12 O2 -179.0(3) . .
C8 C9 C10 C11 0.0(6) . .
C9 C10 C11 N2 0.5(6) . .
C11 N2 C7 C8 1.1(5) . .
C11 N2 C7 C12 -179.8(3) . .
C12 C7 C8 C9 -179.7(3) . .
C13 N3 C17 C16 0.2(6) . .
C13 C14 C15 C16 -0.1(6) . .
C14 C13 C18 O3 166.8(3) . .
C14 C15 C16 C17 -0.9(6) . .
C15 C16 C17 N3 0.9(6) . .
C17 N3 C13 C14 -1.2(5) . .
C17 N3 C13 C18 -178.6(3) . .
C18 C13 C14 C15 178.6(3) . .
O10 Cl1 O11 Ca1 25(7) . 2_766
O11 Cl1 O10 Ca1 -91.1(15) . .
O12 Cl1 O10 Ca1 153.0(12) . .
O12 Cl1 O11 Ca1 139(7) . 2_766
O13 Cl1 O10 Ca1 31.8(14) . .
O13 Cl1 O11 Ca1 -97(7) . 2_766
